data_2222829
loop_
_publ_author_name
'Zhong, Kai-Long'
'Ni, Chao'
'Wang, Jian-Mei'

_publ_section_title
;Bis(1,10-phenanthroline-\k^2^<i>N</i>,<i>N</i>')(sulfato-\k^2^<i>O</i>,<i>O</i>')nickel(II)
 ethane-1,2-diol solvate
;
_journal_coeditor_code PK2166
_journal_issue 8
_journal_name_full 'Acta Crystallographica Section E'
_journal_page_first m911
_journal_paper_doi 10.1107/S1600536809026269
_journal_volume 65
_journal_year 2009
_chemical_formula_iupac '[Ni (S O4) (C12 H8 N2)2], C2 H6 O2'
_chemical_formula_moiety 'C24 H16 N4 Ni O4 S, C2 H6 O2'
_chemical_formula_sum 'C26 H22 N4 Ni O6 S'
_chemical_formula_weight 577.25
_chemical_name_systematic
;
Bis(1,10-phenanthroline-\k^2^<i>N</i>,<i>N</i>')(sulfato-
\k^2^<i>O</i>,<i>O</i>')nickel(II) ethane-1,2-diol solvate
;
_space_group_IT_number 15
_symmetry_cell_setting monoclinic
_symmetry_space_group_name_Hall '-C 2yc'
_symmetry_space_group_name_H-M 'C 1 2/c 1'
_atom_sites_solution_hydrogens geom
_atom_sites_solution_primary direct
_atom_sites_solution_secondary difmap
_audit_creation_method SHELXL-97
_cell_angle_alpha 90.00
_cell_angle_beta 118.991(6)
_cell_angle_gamma 90.00
_cell_formula_units_Z 4
_cell_length_a 18.4551(9)
_cell_length_b 11.8839(5)
_cell_length_c 12.7526(6)
_cell_measurement_reflns_used 6902
_cell_measurement_temperature 295(2)
_cell_measurement_theta_max 30.60
_cell_measurement_theta_min 3.17
_cell_volume 2446.4(2)
_computing_cell_refinement 'CrysAlis Pro (Oxford Diffraction, 2009)'
_computing_data_collection 'CrysAlis Pro (Oxford Diffraction, 2009)'
_computing_data_reduction 'CrysAlis Pro (Oxford Diffraction, 2009)'
_computing_molecular_graphics 'XP in SHELXTL (Sheldrick, 2008)'
_computing_publication_material 'SHELXTL (Sheldrick, 2008)'
_computing_structure_refinement 'SHELXL97 (Sheldrick, 2008)'
_computing_structure_solution 'SHELXS97 (Sheldrick, 2008)'
_diffrn_ambient_temperature 295(2)
_diffrn_detector_area_resol_mean 8.1241
_diffrn_measured_fraction_theta_full 0.990
_diffrn_measured_fraction_theta_max 0.990
_diffrn_measurement_device_type 'Oxford Diffraction Gemini S Ultra'
_diffrn_measurement_method '\f and \w'
_diffrn_radiation_monochromator graphite
_diffrn_radiation_source 'fine-focus sealed tube'
_diffrn_radiation_type MoK\a
_diffrn_radiation_wavelength 0.71073
_diffrn_reflns_av_R_equivalents 0.0286
_diffrn_reflns_av_sigmaI/netI 0.0299
_diffrn_reflns_limit_h_max 24
_diffrn_reflns_limit_h_min -24
_diffrn_reflns_limit_k_max 15
_diffrn_reflns_limit_k_min -15
_diffrn_reflns_limit_l_max 16
_diffrn_reflns_limit_l_min -17
_diffrn_reflns_number 11586
_diffrn_reflns_theta_full 28.28
_diffrn_reflns_theta_max 28.28
_diffrn_reflns_theta_min 3.18
_diffrn_standards_number 0
_exptl_absorpt_coefficient_mu 0.930
_exptl_absorpt_correction_T_max 0.781
_exptl_absorpt_correction_T_min 0.731
_exptl_absorpt_correction_type multi-scan
_exptl_absorpt_process_details '(<i>ABSPACK</i>; Oxford Diffraction, 2009)'
_exptl_crystal_colour green
_exptl_crystal_density_diffrn 1.567
_exptl_crystal_density_method 'not measured'
_exptl_crystal_description block
_exptl_crystal_F_000 1192
_exptl_crystal_size_max 0.36
_exptl_crystal_size_mid 0.33
_exptl_crystal_size_min 0.28
_refine_diff_density_max 0.349
_refine_diff_density_min -0.522
_refine_ls_extinction_coef 0.0055(6)
_refine_ls_extinction_expression Fc^*^=kFc[1+0.001xFc^2^\l^3^/sin(2\q)]^-1/4^
_refine_ls_extinction_method 'SHELXL97 (Sheldrick, 2008)'
_refine_ls_goodness_of_fit_ref 1.076
_refine_ls_hydrogen_treatment constr
_refine_ls_matrix_type full
_refine_ls_number_parameters 183
_refine_ls_number_reflns 3010
_refine_ls_number_restraints 17
_refine_ls_restrained_S_all 1.169
_refine_ls_R_factor_all 0.0431
_refine_ls_R_factor_gt 0.0356
_refine_ls_shift/su_max 0.000
_refine_ls_shift/su_mean 0.000
_refine_ls_structure_factor_coef Fsqd
_refine_ls_weighting_details 'calc w=1/[\s^2^(Fo^2^)+(0.0643P)^2^+0.296P] where P=(Fo^2^+2Fc^2^)/3'
_refine_ls_weighting_scheme calc
_refine_ls_wR_factor_gt 0.1036
_refine_ls_wR_factor_ref 0.1060
_reflns_number_gt 2467
_reflns_number_total 3010
_reflns_threshold_expression I>2\s(I)
_cod_data_source_file pk2166.cif
_cod_data_source_block I
_cod_original_sg_symbol_H-M 'C 2/c'
_cod_database_code 2222829
_cod_database_fobs_code 2222829

loop_
_symmetry_equiv_pos_as_xyz
'x, y, z'
'-x, y, -z+1/2'
'x+1/2, y+1/2, z'
'-x+1/2, y+1/2, -z+1/2'
'-x, -y, -z'
'x, -y, z-1/2'
'-x+1/2, -y+1/2, -z'
'x+1/2, -y+1/2, z-1/2'

loop_
_atom_site_type_symbol
_atom_site_label
_atom_site_fract_x
_atom_site_fract_y
_atom_site_fract_z
_atom_site_U_iso_or_equiv
_atom_site_adp_type
_atom_site_calc_flag
_atom_site_refinement_flags
_atom_site_occupancy
_atom_site_disorder_assembly
_atom_site_disorder_group
Ni Ni1 0.0000 0.19859(3) 0.7500 0.02868(15) Uani d S 1 . .
S S1 0.0000 -0.02657(6) 0.7500 0.02857(19) Uani d S 1 . .
O O2 -0.05633(9) 0.05119(13) 0.65249(13) 0.0379(4) Uani d . 1 . .
O O1 0.04687(11) -0.09628(15) 0.71006(17) 0.0479(5) Uani d . 1 . .
N N1 0.07956(11) 0.21105(15) 0.67829(16) 0.0314(4) Uani d . 1 . .
N N2 0.08892(12) 0.30656(14) 0.87419(16) 0.0331(4) Uani d . 1 . .
C C5 0.14702(13) 0.27545(18) 0.74544(17) 0.0291(4) Uani d . 1 . .
C C7 0.28779(15) 0.4016(2) 0.8974(2) 0.0438(6) Uani d . 1 . .
H H7 0.3347 0.4428 0.9481 0.053 Uiso calc R 1 . .
C C9 0.22836(17) 0.4292(2) 1.0353(2) 0.0458(6) Uani d . 1 . .
H H9 0.2743 0.4702 1.0893 0.055 Uiso calc R 1 . .
C C4 0.21016(14) 0.2934(2) 0.7163(2) 0.0368(5) Uani d . 1 . .
C C8 0.22400(15) 0.38596(19) 0.92872(19) 0.0368(5) Uani d . 1 . .
C C12 0.15344(13) 0.32477(17) 0.85260(18) 0.0303(5) Uani d . 1 . .
C C6 0.28132(15) 0.3577(2) 0.7956(2) 0.0454(6) Uani d . 1 . .
H H6 0.3236 0.3694 0.7769 0.055 Uiso calc R 1 . .
C C1 0.07228(15) 0.1648(2) 0.5783(2) 0.0391(5) Uani d . 1 . .
H H1 0.0260 0.1209 0.5310 0.047 Uiso calc R 1 . .
C C2 0.13218(17) 0.1802(2) 0.5424(2) 0.0474(6) Uani d . 1 . .
H H2 0.1250 0.1481 0.4715 0.057 Uiso calc R 1 . .
C C3 0.20060(16) 0.2421(2) 0.6110(2) 0.0475(6) Uani d . 1 . .
H H3 0.2413 0.2506 0.5885 0.057 Uiso calc R 1 . .
C C10 0.16452(19) 0.4099(2) 1.0571(2) 0.0507(7) Uani d . 1 . .
H H10 0.1667 0.4375 1.1268 0.061 Uiso calc R 1 . .
C C11 0.09572(16) 0.3488(2) 0.9757(2) 0.0428(6) Uani d . 1 . .
H H11 0.0527 0.3369 0.9927 0.051 Uiso calc R 1 . .
C C13 0.0291(3) -0.4047(3) 0.7245(4) 0.0978(14) Uani d DU 1 . .
H H13A 0.0809 -0.4351 0.7869 0.117 Uiso calc R 1 A 1
H H13B 0.0073 -0.4600 0.6606 0.117 Uiso calc R 1 A 1
O O3 0.0492(5) -0.3177(5) 0.6817(6) 0.098(2) Uani d PDU 0.50 B 1
H H3A 0.0752 -0.2727 0.7359 0.147 Uiso calc PR 0.50 B 1
O O3' 0.0850(3) -0.3224(4) 0.7512(6) 0.0726(17) Uani d PD 0.50 B 2
H H3' 0.0792 -0.2939 0.6891 0.109 Uiso calc PR 0.50 B 2

loop_
_atom_site_aniso_label
_atom_site_aniso_U_11
_atom_site_aniso_U_22
_atom_site_aniso_U_33
_atom_site_aniso_U_12
_atom_site_aniso_U_13
_atom_site_aniso_U_23
Ni1 0.0250(2) 0.0289(2) 0.0293(2) 0.000 0.01088(16) 0.000
S1 0.0222(3) 0.0282(4) 0.0318(4) 0.000 0.0103(3) 0.000
O2 0.0302(8) 0.0346(9) 0.0318(8) -0.0013(7) 0.0014(6) -0.0005(6)
O1 0.0430(10) 0.0455(11) 0.0622(11) 0.0066(8) 0.0310(9) -0.0055(8)
N1 0.0282(9) 0.0318(10) 0.0304(9) -0.0019(8) 0.0111(7) -0.0032(7)
N2 0.0377(10) 0.0293(10) 0.0325(9) -0.0029(8) 0.0172(8) -0.0026(7)
C5 0.0266(10) 0.0280(11) 0.0282(9) 0.0013(8) 0.0097(8) 0.0015(8)
C7 0.0300(12) 0.0428(15) 0.0448(13) -0.0097(10) 0.0072(10) -0.0017(10)
C9 0.0495(15) 0.0406(14) 0.0351(12) -0.0087(12) 0.0109(11) -0.0088(10)
C4 0.0307(11) 0.0397(13) 0.0387(12) -0.0003(10) 0.0157(9) 0.0034(9)
C8 0.0375(12) 0.0297(12) 0.0326(11) -0.0042(10) 0.0088(9) -0.0003(9)
C12 0.0300(11) 0.0267(11) 0.0278(10) -0.0001(8) 0.0091(8) 0.0013(8)
C6 0.0295(11) 0.0544(17) 0.0491(14) -0.0070(12) 0.0164(10) 0.0007(12)
C1 0.0381(12) 0.0429(13) 0.0336(11) -0.0037(11) 0.0154(10) -0.0085(9)
C2 0.0504(15) 0.0572(17) 0.0388(13) -0.0021(13) 0.0248(12) -0.0087(11)
C3 0.0428(14) 0.0621(18) 0.0453(13) -0.0046(13) 0.0275(12) -0.0026(12)
C10 0.0664(18) 0.0476(16) 0.0360(12) -0.0080(13) 0.0231(12) -0.0121(11)
C11 0.0522(15) 0.0417(14) 0.0386(12) -0.0074(12) 0.0252(11) -0.0086(10)
C13 0.111(3) 0.066(2) 0.141(3) 0.002(2) 0.081(3) -0.002(2)
O3 0.130(5) 0.087(4) 0.115(4) 0.009(3) 0.090(4) 0.017(3)
O3' 0.061(3) 0.042(3) 0.129(5) 0.017(2) 0.056(3) 0.028(3)

loop_
_atom_type_symbol
_atom_type_description
_atom_type_scat_dispersion_real
_atom_type_scat_dispersion_imag
_atom_type_scat_source
C C 0.0033 0.0016 'International Tables Vol C Tables 4.2.6.8 and 6.1.1.4'
H H 0.0000 0.0000 'International Tables Vol C Tables 4.2.6.8 and 6.1.1.4'
N N 0.0061 0.0033 'International Tables Vol C Tables 4.2.6.8 and 6.1.1.4'
Ni Ni 0.3393 1.1124 'International Tables Vol C Tables 4.2.6.8 and 6.1.1.4'
S S 0.1246 0.1234 'International Tables Vol C Tables 4.2.6.8 and 6.1.1.4'
O O 0.0106 0.0060 'International Tables Vol C Tables 4.2.6.8 and 6.1.1.4'

loop_
_geom_angle_atom_site_label_1
_geom_angle_atom_site_label_2
_geom_angle_atom_site_label_3
_geom_angle_site_symmetry_1
_geom_angle_site_symmetry_3
_geom_angle
_geom_angle_publ_flag
N1 Ni1 N1 2_556 . 171.82(10) ?
N1 Ni1 N2 2_556 . 94.93(7) ?
N1 Ni1 N2 . . 79.99(7) ?
N1 Ni1 N2 2_556 2_556 79.99(7) ?
N1 Ni1 N2 . 2_556 94.93(7) ?
N2 Ni1 N2 . 2_556 103.84(10) ?
N1 Ni1 O2 2_556 . 93.85(7) ?
N1 Ni1 O2 . . 92.94(7) ?
N2 Ni1 O2 . . 160.60(7) ?
N2 Ni1 O2 2_556 . 94.70(6) ?
N1 Ni1 O2 2_556 2_556 92.94(7) ?
N1 Ni1 O2 . 2_556 93.85(7) ?
N2 Ni1 O2 . 2_556 94.70(6) ?
N2 Ni1 O2 2_556 2_556 160.60(7) ?
O2 Ni1 O2 . 2_556 67.58(8) ?
N1 Ni1 S1 2_556 . 94.09(5) ?
N1 Ni1 S1 . . 94.09(5) ?
N2 Ni1 S1 . . 128.08(5) ?
N2 Ni1 S1 2_556 . 128.08(5) ?
O2 Ni1 S1 . . 33.79(4) ?
O2 Ni1 S1 2_556 . 33.79(4) ?
O1 S1 O1 2_556 . 110.66(15) ?
O1 S1 O2 2_556 2_556 110.65(10) ?
O1 S1 O2 . 2_556 110.59(10) ?
O1 S1 O2 2_556 . 110.59(10) ?
O1 S1 O2 . . 110.65(10) ?
O2 S1 O2 2_556 . 103.50(13) ?
O1 S1 Ni1 2_556 . 124.67(8) ?
O1 S1 Ni1 . . 124.67(8) ?
O2 S1 Ni1 2_556 . 51.75(6) ?
O2 S1 Ni1 . . 51.75(6) ?
S1 O2 Ni1 . . 94.46(7) ?
C1 N1 C5 . . 118.22(19) ?
C1 N1 Ni1 . . 128.76(16) ?
C5 N1 Ni1 . . 113.02(13) ?
C11 N2 C12 . . 117.1(2) ?
C11 N2 Ni1 . . 129.66(16) ?
C12 N2 Ni1 . . 112.83(14) ?
N1 C5 C4 . . 123.10(19) ?
N1 C5 C12 . . 117.27(18) ?
C4 C5 C12 . . 119.6(2) ?
C6 C7 C8 . . 121.2(2) ?
C6 C7 H7 . . 119.4 ?
C8 C7 H7 . . 119.4 ?
C10 C9 C8 . . 119.0(2) ?
C10 C9 H9 . . 120.5 ?
C8 C9 H9 . . 120.5 ?
C5 C4 C3 . . 116.9(2) ?
C5 C4 C6 . . 119.4(2) ?
C3 C4 C6 . . 123.7(2) ?
C12 C8 C9 . . 117.2(2) ?
C12 C8 C7 . . 119.5(2) ?
C9 C8 C7 . . 123.3(2) ?
N2 C12 C8 . . 123.7(2) ?
N2 C12 C5 . . 116.71(19) ?
C8 C12 C5 . . 119.6(2) ?
C7 C6 C4 . . 120.7(2) ?
C7 C6 H6 . . 119.7 ?
C4 C6 H6 . . 119.7 ?
N1 C1 C2 . . 122.0(2) ?
N1 C1 H1 . . 119.0 ?
C2 C1 H1 . . 119.0 ?
C3 C2 C1 . . 119.9(2) ?
C3 C2 H2 . . 120.1 ?
C1 C2 H2 . . 120.1 ?
C2 C3 C4 . . 119.9(2) ?
C2 C3 H3 . . 120.0 ?
C4 C3 H3 . . 120.0 ?
C9 C10 C11 . . 120.3(2) ?
C9 C10 H10 . . 119.9 ?
C11 C10 H10 . . 119.9 ?
N2 C11 C10 . . 122.8(2) ?
N2 C11 H11 . . 118.6 ?
C10 C11 H11 . . 118.6 ?
O3 C13 O3' . . 35.7(4) ?
O3 C13 C13 . 2_556 126.2(4) ?
O3' C13 C13 . 2_556 121.0(4) ?
O3 C13 H13A . . 105.8 ?
O3' C13 H13A . . 74.5 ?
C13 C13 H13A 2_556 . 105.8 ?
O3 C13 H13B . . 105.8 ?
O3' C13 H13B . . 131.5 ?
C13 C13 H13B 2_556 . 105.8 ?
H13A C13 H13B . . 106.2 ?
C13 O3 H3A . . 109.5 ?
C13 O3' H3' . . 109.5 ?

loop_
_geom_bond_atom_site_label_1
_geom_bond_atom_site_label_2
_geom_bond_site_symmetry_2
_geom_bond_distance
_geom_bond_publ_flag
Ni1 N1 2_556 2.0774(18) ?
Ni1 N1 . 2.0774(18) ?
Ni1 N2 . 2.0805(19) ?
Ni1 N2 2_556 2.0805(18) ?
Ni1 O2 . 2.1077(16) ?
Ni1 O2 2_556 2.1077(16) ?
Ni1 S1 . 2.6757(8) ?
S1 O1 2_556 1.4563(17) ?
S1 O1 . 1.4563(17) ?
S1 O2 2_556 1.4926(16) ?
S1 O2 . 1.4926(16) ?
N1 C1 . 1.334(3) ?
N1 C5 . 1.355(3) ?
N2 C11 . 1.337(3) ?
N2 C12 . 1.363(3) ?
C5 C4 . 1.401(3) ?
C5 C12 . 1.438(3) ?
C7 C6 . 1.349(4) ?
C7 C8 . 1.427(4) ?
C7 H7 . 0.9300 ?
C9 C10 . 1.355(4) ?
C9 C8 . 1.418(3) ?
C9 H9 . 0.9300 ?
C4 C3 . 1.406(3) ?
C4 C6 . 1.430(3) ?
C8 C12 . 1.393(3) ?
C6 H6 . 0.9300 ?
C1 C2 . 1.398(3) ?
C1 H1 . 0.9300 ?
C2 C3 . 1.352(4) ?
C2 H2 . 0.9300 ?
C3 H3 . 0.9300 ?
C10 C11 . 1.392(4) ?
C10 H10 . 0.9300 ?
C11 H11 . 0.9300 ?
C13 O3 . 1.304(5) ?
C13 O3' . 1.339(5) ?
C13 C13 2_556 1.501(4) ?
C13 H13A . 0.9700 ?
C13 H13B . 0.9700 ?
O3 H3A . 0.8200 ?
O3' H3' . 0.8200 ?

loop_
_geom_hbond_atom_site_label_D
_geom_hbond_atom_site_label_H
_geom_hbond_atom_site_label_A
_geom_hbond_site_symmetry_A
_geom_hbond_distance_DH
_geom_hbond_distance_HA
_geom_hbond_distance_DA
_geom_hbond_angle_DHA
O3 H3A O1 . 0.82 2.15 2.659(7) 120.6
O3' H3' O1 . 0.82 2.47 2.763(5) 102.3

loop_
_geom_torsion_atom_site_label_1
_geom_torsion_atom_site_label_2
_geom_torsion_atom_site_label_3
_geom_torsion_atom_site_label_4
_geom_torsion_site_symmetry_1
_geom_torsion_site_symmetry_2
_geom_torsion_site_symmetry_3
_geom_torsion_site_symmetry_4
_geom_torsion
_geom_torsion_publ_flag
N1 Ni1 S1 O1 2_556 . . 2_556 0.87(10) ?
N1 Ni1 S1 O1 . . . 2_556 -179.13(10) ?
N2 Ni1 S1 O1 . . . 2_556 100.39(11) ?
N2 Ni1 S1 O1 2_556 . . 2_556 -79.61(11) ?
O2 Ni1 S1 O1 . . . 2_556 -89.95(12) ?
O2 Ni1 S1 O1 2_556 . . 2_556 90.05(12) ?
N1 Ni1 S1 O1 2_556 . . . -179.13(10) ?
N1 Ni1 S1 O1 . . . . 0.87(10) ?
N2 Ni1 S1 O1 . . . . -79.61(11) ?
N2 Ni1 S1 O1 2_556 . . . 100.39(11) ?
O2 Ni1 S1 O1 . . . . 90.05(12) ?
O2 Ni1 S1 O1 2_556 . . . -89.95(12) ?
N1 Ni1 S1 O2 2_556 . . 2_556 -89.18(9) ?
N1 Ni1 S1 O2 . . . 2_556 90.82(9) ?
N2 Ni1 S1 O2 . . . 2_556 10.34(10) ?
N2 Ni1 S1 O2 2_556 . . 2_556 -169.66(10) ?
O2 Ni1 S1 O2 . . . 2_556 180.0 ?
N1 Ni1 S1 O2 2_556 . . . 90.82(9) ?
N1 Ni1 S1 O2 . . . . -89.18(9) ?
N2 Ni1 S1 O2 . . . . -169.66(10) ?
N2 Ni1 S1 O2 2_556 . . . 10.34(10) ?
O2 Ni1 S1 O2 2_556 . . . 180.0 ?
O1 S1 O2 Ni1 2_556 . . . 118.53(10) ?
O1 S1 O2 Ni1 . . . . -118.49(9) ?
O2 S1 O2 Ni1 2_556 . . . 0.0 ?
N1 Ni1 O2 S1 2_556 . . . -91.59(8) ?
N1 Ni1 O2 S1 . . . . 92.96(8) ?
N2 Ni1 O2 S1 . . . . 25.2(2) ?
N2 Ni1 O2 S1 2_556 . . . -171.85(8) ?
O2 Ni1 O2 S1 2_556 . . . 0.0 ?
N1 Ni1 N1 C1 2_556 . . . -126.0(2) ?
N2 Ni1 N1 C1 . . . . -178.0(2) ?
N2 Ni1 N1 C1 2_556 . . . -74.8(2) ?
O2 Ni1 N1 C1 . . . . 20.2(2) ?
O2 Ni1 N1 C1 2_556 . . . 87.9(2) ?
S1 Ni1 N1 C1 . . . . 54.0(2) ?
N1 Ni1 N1 C5 2_556 . . . 54.20(14) ?
N2 Ni1 N1 C5 . . . . 2.17(14) ?
N2 Ni1 N1 C5 2_556 . . . 105.39(15) ?
O2 Ni1 N1 C5 . . . . -159.64(15) ?
O2 Ni1 N1 C5 2_556 . . . -91.93(15) ?
S1 Ni1 N1 C5 . . . . -125.80(14) ?
N1 Ni1 N2 C11 2_556 . . . 10.8(2) ?
N1 Ni1 N2 C11 . . . . -175.6(2) ?
N2 Ni1 N2 C11 2_556 . . . 91.7(2) ?
O2 Ni1 N2 C11 . . . . -105.8(3) ?
O2 Ni1 N2 C11 2_556 . . . -82.5(2) ?
S1 Ni1 N2 C11 . . . . -88.3(2) ?
N1 Ni1 N2 C12 2_556 . . . -177.26(15) ?
N1 Ni1 N2 C12 . . . . -3.72(14) ?
N2 Ni1 N2 C12 2_556 . . . -96.38(15) ?
O2 Ni1 N2 C12 . . . . 66.1(3) ?
O2 Ni1 N2 C12 2_556 . . . 89.37(15) ?
S1 Ni1 N2 C12 . . . . 83.62(15) ?
C1 N1 C5 C4 . . . . -1.6(3) ?
Ni1 N1 C5 C4 . . . . 178.30(17) ?
C1 N1 C5 C12 . . . . 179.8(2) ?
Ni1 N1 C5 C12 . . . . -0.3(2) ?
N1 C5 C4 C3 . . . . 0.8(3) ?
C12 C5 C4 C3 . . . . 179.4(2) ?
N1 C5 C4 C6 . . . . -176.7(2) ?
C12 C5 C4 C6 . . . . 1.9(3) ?
C10 C9 C8 C12 . . . . -0.4(4) ?
C10 C9 C8 C7 . . . . -180.0(2) ?
C6 C7 C8 C12 . . . . -0.3(4) ?
C6 C7 C8 C9 . . . . 179.2(3) ?
C11 N2 C12 C8 . . . . -1.3(3) ?
Ni1 N2 C12 C8 . . . . -174.28(17) ?
C11 N2 C12 C5 . . . . 177.7(2) ?
Ni1 N2 C12 C5 . . . . 4.7(2) ?
C9 C8 C12 N2 . . . . 1.2(3) ?
C7 C8 C12 N2 . . . . -179.2(2) ?
C9 C8 C12 C5 . . . . -177.8(2) ?
C7 C8 C12 C5 . . . . 1.8(3) ?
N1 C5 C12 N2 . . . . -3.0(3) ?
C4 C5 C12 N2 . . . . 178.32(19) ?
N1 C5 C12 C8 . . . . 176.05(19) ?
C4 C5 C12 C8 . . . . -2.6(3) ?
C8 C7 C6 C4 . . . . -0.4(4) ?
C5 C4 C6 C7 . . . . -0.4(4) ?
C3 C4 C6 C7 . . . . -177.7(3) ?
C5 N1 C1 C2 . . . . 0.6(4) ?
Ni1 N1 C1 C2 . . . . -179.27(19) ?
N1 C1 C2 C3 . . . . 1.2(4) ?
C1 C2 C3 C4 . . . . -1.9(4) ?
C5 C4 C3 C2 . . . . 1.0(4) ?
C6 C4 C3 C2 . . . . 178.3(3) ?
C8 C9 C10 C11 . . . . -0.3(4) ?
C12 N2 C11 C10 . . . . 0.5(4) ?
Ni1 N2 C11 C10 . . . . 172.17(19) ?
C9 C10 C11 N2 . . . . 0.2(4) ?
